data_4333058
loop_
_publ_author_name
'Alvarez, Celedonio M.'
'Alvarez, M. Angeles'
'Alonso, Mar\'ia'
'Garc\'ia, M. Esther'
'Rueda, M. Teresa'
'Ruiz, Miguel A.'
'Herson, Patrick'

_publ_section_title
;
 Trapping of Hemiquinone Radicals at Mo and P Sites by Phosphide-Bridged
 Dimolybdenum Species:&#x00A0; Chemistry of Complexes
 [Mo2(\h5-C5H5)2(OC6H4OH)(\m-PR2)(CO)4] and
 [Mo2(\h5-C5H5)2{\m-PR(OC6H4OH)}(CO)4]-(R = Cy, Ph)
;
_journal_issue 23
_journal_name_full 'Inorganic Chemistry'
_journal_page_first 9593
_journal_page_last 9606
_journal_paper_doi 10.1021/ic061344e
_journal_volume 45
_journal_year 2006
_chemical_compound_source 'synthesis as described'
_chemical_formula_moiety 'C26 H27 Mo2 O5 P1'
_chemical_formula_sum 'C26 H27 Mo2 O5 P'
_chemical_formula_weight 642.33
_chemical_name_systematic
;
 ?
;
_space_group_IT_number 2
_symmetry_cell_setting triclinic
_symmetry_Int_Tables_number 2
_symmetry_space_group_name_Hall '-P 1'
_symmetry_space_group_name_H-M 'P -1'
_atom_sites_solution_hydrogens geom
_atom_sites_solution_primary direct
_atom_sites_solution_secondary difmap
_audit_conform_dict_location ftp://ftp.iucr.org/pub/cif_core.dic
_audit_conform_dict_name cif_core.dic
_audit_conform_dict_version 2.2
_audit_creation_date 2006-05-18T10:13:47-00:00
_audit_creation_method 'WinGX routine CIF_UPDATE'
_cell_angle_alpha 77.434(2)
_cell_angle_beta 74.559(2)
_cell_angle_gamma 80.305(2)
_cell_formula_units_Z 2
_cell_length_a 9.0903(13)
_cell_length_b 9.9522(15)
_cell_length_c 15.312(2)
_cell_measurement_reflns_used 1763
_cell_measurement_temperature 292(2)
_cell_measurement_theta_max 26.365
_cell_measurement_theta_min 2.315
_cell_measurement_wavelength 0.71073
_cell_volume 1294.3(3)
_computing_cell_refinement 'Brucker Smart'
_computing_data_collection 'Brucker Smart'
_computing_data_reduction 'Brucker Smart'
_computing_molecular_graphics 'Ortep-3 for Windows (Farrugia, 1997)'
_computing_publication_material 'WinGX publication routines (Farrugia, 1999)'
_computing_structure_refinement 'SHELXL-97 (Sheldrick, 1997)'
_computing_structure_solution 'DIRDIF (1999)'
_diffrn_ambient_temperature 292(2)
_diffrn_measured_fraction_theta_full 0.992
_diffrn_measured_fraction_theta_max 0.992
_diffrn_measurement_device_type 'Smart-CCD-1000 BRUKER'
_diffrn_measurement_method 'omega scans'
_diffrn_radiation_monochromator graphite
_diffrn_radiation_probe x-ray
_diffrn_radiation_source 'fine-focus sealed tube'
_diffrn_radiation_type MoK\a
_diffrn_radiation_wavelength 0.71073
_diffrn_reflns_av_R_equivalents 0.0186
_diffrn_reflns_av_unetI/netI 0.0176
_diffrn_reflns_limit_h_max 11
_diffrn_reflns_limit_h_min -10
_diffrn_reflns_limit_k_max 12
_diffrn_reflns_limit_k_min -11
_diffrn_reflns_limit_l_max 19
_diffrn_reflns_limit_l_min 0
_diffrn_reflns_number 14771
_diffrn_reflns_theta_full 26.4
_diffrn_reflns_theta_max 26.4
_diffrn_reflns_theta_min 1.4
_exptl_absorpt_coefficient_mu 1.064
_exptl_absorpt_correction_T_max 0.86
_exptl_absorpt_correction_T_min 0.66419
_exptl_absorpt_correction_type multi-scan
_exptl_absorpt_process_details 'BRUKER Sadabs'
_exptl_crystal_colour orange
_exptl_crystal_density_diffrn 1.648
_exptl_crystal_density_method 'not measured'
_exptl_crystal_description prism
_exptl_crystal_F_000 644
_exptl_crystal_size_max 0.6
_exptl_crystal_size_mid 0.3
_exptl_crystal_size_min 0.14
_refine_diff_density_max 0.316
_refine_diff_density_min -0.485
_refine_diff_density_rms 0.058
_refine_ls_extinction_method none
_refine_ls_goodness_of_fit_ref 1.112
_refine_ls_hydrogen_treatment mixed
_refine_ls_matrix_type full
_refine_ls_number_parameters 311
_refine_ls_number_reflns 5276
_refine_ls_number_restraints 0
_refine_ls_restrained_S_all 1.112
_refine_ls_R_factor_all 0.0237
_refine_ls_R_factor_gt 0.0191
_refine_ls_shift/su_max 0.002
_refine_ls_shift/su_mean 0
_refine_ls_structure_factor_coef Fsqd
_refine_ls_weighting_details 'calc w=1/[\s^2^(Fo^2^)+(0.0249P)^2^+0.3897P] where P=(Fo^2^+2Fc^2^)/3'
_refine_ls_weighting_scheme calc
_refine_ls_wR_factor_gt 0.0511
_refine_ls_wR_factor_ref 0.0538
_reflns_number_gt 4682
_reflns_number_total 5276
_reflns_threshold_expression >2sigma(I)
_cod_data_source_file ic061344esup4.cif
_cod_data_source_block compound19
_cod_depositor_comments
;
The following automatic conversions were performed:
'_diffrn_radiation_monochromador' tag replaced with
'_diffrn_radiation_monochromator'.

Automatic conversion script
Id: cif_correct_tags 1440 2010-10-19 06:21:57Z saulius 
;
_cod_database_code 4333058

loop_
_symmetry_equiv_pos_as_xyz
'x, y, z'
'-x, -y, -z'

loop_
_atom_site_label
_atom_site_type_symbol
_atom_site_fract_x
_atom_site_fract_y
_atom_site_fract_z
_atom_site_U_iso_or_equiv
_atom_site_adp_type
_atom_site_occupancy
_atom_site_symmetry_multiplicity
_atom_site_calc_flag
_atom_site_refinement_flags
Mo1 Mo -0.204498(18) 0.608841(16) 0.857072(11) 0.03391(5) Uani 1 1 d .
Mo2 Mo 0.022168(19) 0.850549(15) 0.773000(11) 0.03412(5) Uani 1 1 d .
P1 P -0.20730(5) 0.81107(5) 0.73741(3) 0.03052(10) Uani 1 1 d .
O1 O -0.5530(2) 0.6919(3) 0.86775(16) 0.0936(7) Uani 1 1 d .
O2 O -0.3143(3) 0.7324(3) 1.03494(14) 0.1022(8) Uani 1 1 d .
O3 O 0.1186(2) 0.9121(2) 0.55998(12) 0.0752(5) Uani 1 1 d .
O4 O 0.2814(2) 0.6125(2) 0.72584(18) 0.0874(7) Uani 1 1 d .
O5 O -0.35564(16) 0.92827(14) 0.76712(9) 0.0418(3) Uani 1 1 d .
C1 C -0.4230(3) 0.6631(3) 0.86093(17) 0.0566(6) Uani 1 1 d .
C2 C -0.2725(3) 0.6888(3) 0.96750(16) 0.0578(6) Uani 1 1 d .
C3 C 0.0805(3) 0.8877(2) 0.63877(16) 0.0474(5) Uani 1 1 d .
C4 C 0.1848(3) 0.6987(2) 0.74482(18) 0.0529(6) Uani 1 1 d .
C5 C -0.2525(3) 0.3796(2) 0.8972(2) 0.0684(8) Uani 1 1 d .
H5 H -0.3515 0.3593 0.9277 0.082 Uiso 1 1 calc R
C6 C -0.1941(3) 0.4081(2) 0.8012(2) 0.0626(7) Uani 1 1 d .
H6 H -0.2477 0.4088 0.757 0.075 Uiso 1 1 calc R
C7 C -0.0429(3) 0.4348(2) 0.78347(17) 0.0542(6) Uani 1 1 d .
H7 H 0.0227 0.4573 0.7258 0.065 Uiso 1 1 calc R
C8 C -0.0075(3) 0.4212(2) 0.8692(2) 0.0603(7) Uani 1 1 d .
H8 H 0.0866 0.4332 0.8778 0.072 Uiso 1 1 calc R
C9 C -0.1356(4) 0.3872(2) 0.93879(19) 0.0677(8) Uani 1 1 d .
H9 H -0.1424 0.3722 1.0018 0.081 Uiso 1 1 calc R
C10 C -0.0116(4) 0.9301(3) 0.91361(19) 0.0666(7) Uani 1 1 d .
H10 H -0.0478 0.8762 0.9708 0.08 Uiso 1 1 calc R
C11 C -0.1010(4) 1.0222(3) 0.8602(2) 0.0682(8) Uani 1 1 d .
H11 H -0.2076 1.0404 0.8758 0.082 Uiso 1 1 calc R
C12 C -0.0040(4) 1.0822(2) 0.7797(2) 0.0712(8) Uani 1 1 d .
H12 H -0.0345 1.1473 0.7324 0.085 Uiso 1 1 calc R
C13 C 0.1462(4) 1.0282(3) 0.7820(2) 0.0768(9) Uani 1 1 d .
H13 H 0.2342 1.05 0.7368 0.092 Uiso 1 1 calc R
C14 C 0.1404(4) 0.9334(3) 0.8664(2) 0.0733(9) Uani 1 1 d .
H14 H 0.2246 0.8822 0.8864 0.088 Uiso 1 1 calc R
C15 C -0.3762(2) 1.06776(19) 0.72966(13) 0.0342(4) Uani 1 1 d .
C16 C -0.2862(2) 1.1317(2) 0.64847(14) 0.0437(5) Uani 1 1 d .
H16 H -0.2012 1.0816 0.6161 0.052 Uiso 1 1 calc R
C17 C -0.3235(3) 1.2712(2) 0.61558(15) 0.0463(5) Uani 1 1 d .
H17 H -0.2641 1.314 0.5604 0.056 Uiso 1 1 calc R
C18 C -0.4469(3) 1.3467(2) 0.66344(16) 0.0485(5) Uani 1 1 d .
H18 H -0.4719 1.44 0.6407 0.058 Uiso 1 1 calc R
C19 C -0.5336(3) 1.2832(2) 0.74563(17) 0.0522(6) Uani 1 1 d .
H19 H -0.6165 1.3343 0.7788 0.063 Uiso 1 1 calc R
C20 C -0.4984(2) 1.1443(2) 0.77912(15) 0.0429(5) Uani 1 1 d .
H20 H -0.5569 1.1024 0.8349 0.051 Uiso 1 1 calc R
C21 C -0.2241(2) 0.7989(2) 0.62154(13) 0.0366(4) Uani 1 1 d .
H21 H -0.1901 0.8836 0.58 0.044 Uiso 1 1 calc R
C22 C -0.1186(3) 0.6772(2) 0.58345(14) 0.0478(5) Uani 1 1 d .
H22A H -0.1527 0.5904 0.6197 0.057 Uiso 1 1 calc R
H22B H -0.0144 0.6798 0.5874 0.057 Uiso 1 1 calc R
C23 C -0.1222(3) 0.6868(3) 0.48273(16) 0.0601(6) Uani 1 1 d .
H23A H -0.0821 0.7712 0.4462 0.072 Uiso 1 1 calc R
H23B H -0.0567 0.6089 0.459 0.072 Uiso 1 1 calc R
C24 C -0.2829(4) 0.6866(3) 0.47346(18) 0.0729(8) Uani 1 1 d .
H24A H -0.3179 0.5973 0.5032 0.087 Uiso 1 1 calc R
H24B H -0.2824 0.7001 0.4087 0.087 Uiso 1 1 calc R
C25 C -0.3932(4) 0.7996(4) 0.5164(2) 0.0755(8) Uani 1 1 d .
H25A H -0.4969 0.7903 0.5146 0.091 Uiso 1 1 calc R
H25B H -0.3678 0.8892 0.4804 0.091 Uiso 1 1 calc R
C26 C -0.3878(3) 0.7937(3) 0.61616(17) 0.0589(6) Uani 1 1 d .
H26A H -0.4544 0.8713 0.6397 0.071 Uiso 1 1 calc R
H26B H -0.4247 0.7088 0.654 0.071 Uiso 1 1 calc R
H1 H -0.043(3) 0.699(3) 0.8595(18) 0.068(8) Uiso 1 1 d .

loop_
_atom_site_aniso_label
_atom_site_aniso_U_11
_atom_site_aniso_U_22
_atom_site_aniso_U_33
_atom_site_aniso_U_23
_atom_site_aniso_U_13
_atom_site_aniso_U_12
Mo1 0.03718(10) 0.03030(9) 0.02994(9) -0.00123(6) -0.00695(7) 0.00064(6)
Mo2 0.03841(10) 0.02767(9) 0.03833(10) -0.00917(7) -0.01235(7) -0.00024(6)
P1 0.0325(2) 0.0287(2) 0.0271(2) -0.00494(18) -0.00533(18) 0.00235(18)
O1 0.0391(11) 0.1152(18) 0.0998(16) 0.0213(13) -0.0091(10) -0.0008(10)
O2 0.123(2) 0.127(2) 0.0465(11) -0.0396(12) 0.0001(12) 0.0110(16)
O3 0.0871(14) 0.0888(14) 0.0399(10) -0.0037(9) 0.0062(9) -0.0287(11)
O4 0.0480(10) 0.0563(11) 0.146(2) -0.0304(12) -0.0056(11) 0.0142(9)
O5 0.0401(8) 0.0344(7) 0.0377(7) -0.0005(6) 0.0003(6) 0.0085(6)
C1 0.0473(14) 0.0585(14) 0.0501(13) 0.0113(11) -0.0067(10) -0.0035(11)
C2 0.0632(15) 0.0627(15) 0.0388(12) -0.0082(11) -0.0057(11) 0.0051(12)
C3 0.0444(12) 0.0452(12) 0.0506(13) -0.0088(10) -0.0042(10) -0.0109(9)
C4 0.0412(12) 0.0424(12) 0.0750(16) -0.0126(11) -0.0125(11) -0.0039(10)
C5 0.0688(17) 0.0364(12) 0.086(2) 0.0058(12) -0.0042(15) -0.0120(11)
C6 0.0836(19) 0.0360(12) 0.0787(18) -0.0134(12) -0.0354(15) -0.0060(12)
C7 0.0662(16) 0.0321(11) 0.0570(14) -0.0119(10) -0.0067(12) 0.0060(10)
C8 0.0630(15) 0.0329(11) 0.0850(19) -0.0055(11) -0.0322(14) 0.0114(10)
C9 0.099(2) 0.0374(12) 0.0547(15) 0.0070(11) -0.0202(15) 0.0077(13)
C10 0.106(2) 0.0539(15) 0.0550(15) -0.0252(12) -0.0326(15) -0.0100(14)
C11 0.0799(19) 0.0606(16) 0.081(2) -0.0499(15) -0.0338(16) 0.0166(14)
C12 0.120(3) 0.0302(11) 0.080(2) -0.0141(12) -0.0517(19) -0.0031(13)
C13 0.087(2) 0.0672(18) 0.094(2) -0.0295(16) -0.0229(18) -0.0353(16)
C14 0.089(2) 0.0563(15) 0.103(2) -0.0343(16) -0.0647(19) 0.0061(14)
C15 0.0346(10) 0.0331(9) 0.0345(10) -0.0072(7) -0.0119(8) 0.0041(7)
C16 0.0452(11) 0.0387(11) 0.0383(11) -0.0071(8) -0.0016(9) 0.0065(9)
C17 0.0551(13) 0.0376(11) 0.0417(11) -0.0022(9) -0.0092(10) -0.0032(9)
C18 0.0547(13) 0.0304(10) 0.0593(14) -0.0065(9) -0.0180(11) 0.0032(9)
C19 0.0480(13) 0.0387(11) 0.0643(15) -0.0175(10) -0.0055(11) 0.0085(9)
C20 0.0391(11) 0.0411(11) 0.0431(11) -0.0109(9) -0.0018(9) 0.0011(8)
C21 0.0415(11) 0.0373(10) 0.0310(9) -0.0033(8) -0.0115(8) -0.0037(8)
C22 0.0644(14) 0.0437(11) 0.0371(11) -0.0121(9) -0.0166(10) 0.0024(10)
C23 0.0875(19) 0.0582(14) 0.0373(12) -0.0155(11) -0.0163(12) -0.0045(13)
C24 0.108(2) 0.0785(19) 0.0483(14) -0.0104(13) -0.0357(15) -0.0283(17)
C25 0.0723(19) 0.101(2) 0.0687(18) -0.0140(16) -0.0432(15) -0.0128(16)
C26 0.0465(13) 0.0802(17) 0.0565(14) -0.0159(13) -0.0193(11) -0.0094(12)

loop_
_atom_type_symbol
_atom_type_description
_atom_type_scat_dispersion_real
_atom_type_scat_dispersion_imag
_atom_type_scat_source
C C 0.0033 0.0016 'International Tables Vol C Tables 4.2.6.8 and 6.1.1.4'
H H 0 0 'International Tables Vol C Tables 4.2.6.8 and 6.1.1.4'
Mo Mo -1.6832 0.6857 'International Tables Vol C Tables 4.2.6.8 and 6.1.1.4'
O O 0.0106 0.006 'International Tables Vol C Tables 4.2.6.8 and 6.1.1.4'
P P 0.1023 0.0942 'International Tables Vol C Tables 4.2.6.8 and 6.1.1.4'

loop_
_geom_angle_atom_site_label_1
_geom_angle_atom_site_label_2
_geom_angle_atom_site_label_3
_geom_angle
C2 Mo1 C1 78.72(11)
C2 Mo1 C5 107.66(11)
C1 Mo1 C5 88.68(11)
C2 Mo1 C6 142.93(11)
C1 Mo1 C6 93.96(11)
C5 Mo1 C6 35.36(10)
C2 Mo1 C7 146.63(10)
C1 Mo1 C7 126.54(11)
C5 Mo1 C7 58.07(10)
C6 Mo1 C7 34.56(9)
C2 Mo1 C9 92.91(10)
C1 Mo1 C9 117.04(11)
C5 Mo1 C9 34.73(10)
C6 Mo1 C9 57.94(10)
C7 Mo1 C9 57.65(9)
C2 Mo1 C8 112.06(10)
C1 Mo1 C8 145.79(10)
C5 Mo1 C8 57.23(10)
C6 Mo1 C8 57.28(9)
C7 Mo1 C8 34.64(9)
C9 Mo1 C8 34.05(9)
C2 Mo1 P1 102.15(7)
C1 Mo1 P1 76.10(7)
C5 Mo1 P1 143.04(8)
C6 Mo1 P1 111.34(7)
C7 Mo1 P1 104.97(6)
C9 Mo1 P1 162.00(7)
C8 Mo1 P1 128.74(7)
C2 Mo1 Mo2 87.34(8)
C1 Mo1 Mo2 117.00(7)
C5 Mo1 Mo2 152.78(7)
C6 Mo1 Mo2 127.14(8)
C7 Mo1 Mo2 96.91(6)
C9 Mo1 Mo2 124.86(8)
C8 Mo1 Mo2 96.36(7)
P1 Mo1 Mo2 47.357(13)
C2 Mo1 H1 74.4(8)
C1 Mo1 H1 135.2(8)
C5 Mo1 H1 133.4(8)
C6 Mo1 H1 128.5(8)
C7 Mo1 H1 94.0(8)
C9 Mo1 H1 99.7(8)
C8 Mo1 H1 78.4(8)
P1 Mo1 H1 75.3(8)
Mo2 Mo1 H1 28.3(8)
C3 Mo2 C4 77.31(10)
C3 Mo2 C13 92.32(11)
C4 Mo2 C13 105.40(11)
C3 Mo2 C12 92.18(10)
C4 Mo2 C12 139.47(11)
C13 Mo2 C12 35.15(11)
C3 Mo2 C11 122.80(10)
C4 Mo2 C11 151.59(10)
C13 Mo2 C11 57.99(12)
C12 Mo2 C11 34.79(11)
C3 Mo2 C14 124.09(11)
C4 Mo2 C14 95.61(10)
C13 Mo2 C14 35.53(11)
C12 Mo2 C14 58.13(10)
C11 Mo2 C14 57.08(10)
C3 Mo2 C10 148.44(10)
C4 Mo2 C10 118.16(11)
C13 Mo2 C10 57.99(11)
C12 Mo2 C10 57.74(10)
C11 Mo2 C10 34.34(9)
C14 Mo2 C10 33.95(11)
C3 Mo2 P1 78.91(7)
C4 Mo2 P1 109.59(7)
C13 Mo2 P1 140.82(9)
C12 Mo2 P1 106.43(8)
C11 Mo2 P1 94.92(7)
C14 Mo2 P1 149.81(9)
C10 Mo2 P1 116.27(8)
C3 Mo2 Mo1 113.04(6)
C4 Mo2 Mo1 85.46(7)
C13 Mo2 Mo1 154.23(9)
C12 Mo2 Mo1 133.71(9)
C11 Mo2 Mo1 101.78(9)
C14 Mo2 Mo1 121.67(9)
C10 Mo2 Mo1 96.25(8)
P1 Mo2 Mo1 47.542(12)
C3 Mo2 H1 133.5(8)
C4 Mo2 H1 75.5(8)
C13 Mo2 H1 131.0(8)
C12 Mo2 H1 132.2(8)
C11 Mo2 H1 97.8(8)
C14 Mo2 H1 95.6(8)
C10 Mo2 H1 78.1(8)
P1 Mo2 H1 75.7(8)
Mo1 Mo2 H1 28.4(8)
O5 P1 C21 101.03(8)
O5 P1 Mo2 112.87(6)
C21 P1 Mo2 125.10(7)
O5 P1 Mo1 111.61(5)
C21 P1 Mo1 121.27(6)
Mo2 P1 Mo1 85.100(16)
C15 O5 P1 128.59(12)
O1 C1 Mo1 176.6(2)
O2 C2 Mo1 177.8(3)
O3 C3 Mo2 177.7(2)
O4 C4 Mo2 177.9(2)
C9 C5 C6 107.9(2)
C9 C5 Mo1 74.47(15)
C6 C5 Mo1 72.47(13)
C9 C5 H5 126
C6 C5 H5 126
Mo1 C5 H5 118.9
C7 C6 C5 108.3(2)
C7 C6 Mo1 74.14(13)
C5 C6 Mo1 72.17(15)
C7 C6 H6 125.8
C5 C6 H6 125.8
Mo1 C6 H6 119.7
C6 C7 C8 107.1(2)
C6 C7 Mo1 71.30(14)
C8 C7 Mo1 73.39(13)
C6 C7 H7 126.4
C8 C7 H7 126.4
Mo1 C7 H7 120.7
C9 C8 C7 109.0(2)
C9 C8 Mo1 72.53(14)
C7 C8 Mo1 71.97(12)
C9 C8 H8 125.5
C7 C8 H8 125.5
Mo1 C8 H8 121.7
C8 C9 C5 107.6(2)
C8 C9 Mo1 73.42(13)
C5 C9 Mo1 70.80(13)
C8 C9 H9 126.2
C5 C9 H9 126.2
Mo1 C9 H9 121.3
C14 C10 C11 107.8(3)
C14 C10 Mo2 71.72(15)
C11 C10 Mo2 71.50(14)
C14 C10 H10 126.1
C11 C10 H10 126.1
Mo2 C10 H10 122.4
C12 C11 C10 108.5(3)
C12 C11 Mo2 70.74(14)
C10 C11 Mo2 74.16(14)
C12 C11 H11 125.7
C10 C11 H11 125.7
Mo2 C11 H11 121.1
C13 C12 C11 108.3(3)
C13 C12 Mo2 72.34(14)
C11 C12 Mo2 74.47(14)
C13 C12 H12 125.8
C11 C12 H12 125.8
Mo2 C12 H12 119.2
C12 C13 C14 107.1(3)
C12 C13 Mo2 72.50(15)
C14 C13 Mo2 74.17(15)
C12 C13 H13 126.4
C14 C13 H13 126.4
Mo2 C13 H13 118.9
C10 C14 C13 108.3(3)
C10 C14 Mo2 74.33(14)
C13 C14 Mo2 70.29(14)
C10 C14 H14 125.9
C13 C14 H14 125.9
Mo2 C14 H14 121.2
C20 C15 C16 119.79(18)
C20 C15 O5 115.20(17)
C16 C15 O5 125.01(16)
C15 C16 C17 119.53(19)
C15 C16 H16 120.2
C17 C16 H16 120.2
C18 C17 C16 120.8(2)
C18 C17 H17 119.6
C16 C17 H17 119.6
C17 C18 C19 119.40(19)
C17 C18 H18 120.3
C19 C18 H18 120.3
C18 C19 C20 120.6(2)
C18 C19 H19 119.7
C20 C19 H19 119.7
C15 C20 C19 119.9(2)
C15 C20 H20 120
C19 C20 H20 120
C26 C21 C22 109.64(18)
C26 C21 P1 113.85(15)
C22 C21 P1 112.83(13)
C26 C21 H21 106.7
C22 C21 H21 106.7
P1 C21 H21 106.7
C21 C22 C23 109.41(18)
C21 C22 H22A 109.8
C23 C22 H22A 109.8
C21 C22 H22B 109.8
C23 C22 H22B 109.8
H22A C22 H22B 108.2
C24 C23 C22 111.4(2)
C24 C23 H23A 109.3
C22 C23 H23A 109.3
C24 C23 H23B 109.3
C22 C23 H23B 109.3
H23A C23 H23B 108
C23 C24 C25 111.6(2)
C23 C24 H24A 109.3
C25 C24 H24A 109.3
C23 C24 H24B 109.3
C25 C24 H24B 109.3
H24A C24 H24B 108
C24 C25 C26 112.2(2)
C24 C25 H25A 109.2
C26 C25 H25A 109.2
C24 C25 H25B 109.2
C26 C25 H25B 109.2
H25A C25 H25B 107.9
C21 C26 C25 110.2(2)
C21 C26 H26A 109.6
C25 C26 H26A 109.6
C21 C26 H26B 109.6
C25 C26 H26B 109.6
H26A C26 H26B 108.1

loop_
_geom_bond_atom_site_label_1
_geom_bond_atom_site_label_2
_geom_bond_distance
Mo1 C2 1.933(2)
Mo1 C1 1.957(2)
Mo1 C5 2.314(2)
Mo1 C6 2.318(2)
Mo1 C7 2.354(2)
Mo1 C9 2.361(2)
Mo1 C8 2.372(2)
Mo1 P1 2.4107(5)
Mo1 Mo2 3.2556(4)
Mo1 H1 1.85(3)
Mo2 C3 1.949(2)
Mo2 C4 1.961(2)
Mo2 C13 2.297(2)
Mo2 C12 2.299(2)
Mo2 C11 2.346(2)
Mo2 C14 2.347(2)
Mo2 C10 2.380(2)
Mo2 P1 2.4035(6)
Mo2 H1 1.84(3)
P1 O5 1.6614(13)
P1 C21 1.8521(19)
O1 C1 1.150(3)
O2 C2 1.153(3)
O3 C3 1.146(3)
O4 C4 1.145(3)
O5 C15 1.384(2)
C5 C9 1.396(4)
C5 C6 1.407(4)
C5 H5 0.93
C6 C7 1.388(4)
C6 H6 0.93
C7 C8 1.407(4)
C7 H7 0.93
C8 C9 1.386(4)
C8 H8 0.93
C9 H9 0.93
C10 C14 1.381(4)
C10 C11 1.396(4)
C10 H10 0.93
C11 C12 1.390(4)
C11 H11 0.93
C12 C13 1.388(4)
C12 H12 0.93
C13 C14 1.418(4)
C13 H13 0.93
C14 H14 0.93
C15 C20 1.380(3)
C15 C16 1.382(3)
C16 C17 1.387(3)
C16 H16 0.93
C17 C18 1.370(3)
C17 H17 0.93
C18 C19 1.377(3)
C18 H18 0.93
C19 C20 1.381(3)
C19 H19 0.93
C20 H20 0.93
C21 C26 1.522(3)
C21 C22 1.531(3)
C21 H21 0.98
C22 C23 1.533(3)
C22 H22A 0.97
C22 H22B 0.97
C23 C24 1.505(4)
C23 H23A 0.97
C23 H23B 0.97
C24 C25 1.514(4)
C24 H24A 0.97
C24 H24B 0.97
C25 C26 1.530(4)
C25 H25A 0.97
C25 H25B 0.97
C26 H26A 0.97
C26 H26B 0.97
